data_5000272
loop_
_publ_author_name
'S\"usse, P.'
'Krampe, C.'

_publ_section_title
;
 6,6'-Dibromo-indigo, a Main Component of Tyrian Purple
;
_journal_issue 2
_journal_name_full Naturwissenschaften
_journal_page_first 110
_journal_page_last 110
_journal_paper_doi 10.1007/BF00373504
_journal_volume 66
_journal_year 1979
_chemical_formula_sum 'C16 H8 Br2 N2 O2'
_space_group_IT_number 14
_symmetry_cell_setting monoclinic
_symmetry_space_group_name_Hall '-P 2yab'
_symmetry_space_group_name_H-M 'P 1 21/a 1'
_cell_angle_alpha 90
_cell_angle_beta 104.0
_cell_angle_gamma 90
_cell_formula_units_Z 2
_cell_length_a 11.5
_cell_length_b 4.85
_cell_length_c 12.6
_cod_original_sg_symbol_H-M 'P 21/a'
_cod_database_code 5000272

loop_
_symmetry_equiv_pos_site_id
_symmetry_equiv_pos_as_xyz
1 x,y,z
2 1/2-x,1/2+y,-z
3 -x,-y,-z
4 -1/2+x,-1/2-y,z

loop_
_atom_site_label
_atom_site_type_symbol
_atom_site_fract_x
_atom_site_fract_y
_atom_site_fract_z
Br1 Br 0.34950 0.53920 0.07390
O1 O 0.69000 1.53800 0.41900
N1 N 0.41300 1.22700 0.41100
C1 C 0.50000 1.41400 0.45700
C2 C 0.59800 1.39800 0.39700
C3 C 0.55700 1.19400 0.31400
C4 C 0.60800 1.09800 0.23000
C5 C 0.54400 0.89900 0.15700
C6 C 0.43600 0.80500 0.17400
C7 C 0.38200 0.89500 0.25600
C8 C 0.44700 1.09400 0.32500
C1B* C 0.50000 1.58600 0.54300
N1B* N 0.58700 1.77300 0.58900
C2B* C 0.40200 1.60200 0.60300
C8B* C 0.55300 1.90600 0.67500
O1B* O 0.31000 1.46200 0.58100
C3B* C 0.44300 1.80600 0.68600
C7B* C 0.61800 2.10500 0.74400
C4B* C 0.39200 1.90200 0.77000
C6B* C 0.56400 2.19500 0.82600
C5B* C 0.45600 2.10100 0.84300
Br1B* Br 0.65050 2.46080 0.92610

loop_
_atom_type_symbol
_atom_type_radius_bond
C 0.68
Br 1.21
N 0.68
O 0.68
